data_7058894
loop_
_publ_author_name
'Salifoglou, Thanos'
'Tsave, Olga'
'Halevas, Eleftherios'
'Yavropoulou, Maria G.'
'Yovos, John G.'
'Hatzidimitriou, Antonios'
'Psycharis, Vassilis'
'Ypsilantis, Konstantinos'
'Stathi, Panagiota'

_publ_section_title
;
 V(V)-Schiff base species induce adipogenesis through structure-specific
 influence of genetic targets.
;
_journal_name_full 'New Journal of Chemistry'
_journal_paper_doi 10.1039/C9NJ02520K
_journal_year 2019
_chemical_formula_moiety 'C15 H16 N1 O5 V1'
_chemical_formula_sum 'C15 H16 N O5 V'
_chemical_formula_weight 341.24
_space_group_IT_number 14
_space_group_name_Hall '-P 2yn'
_space_group_name_H-M_alt 'P 1 21/n 1'
_symmetry_cell_setting monoclinic
_symmetry_space_group_name_Hall '-P 2yn'
_symmetry_space_group_name_H-M 'P 1 21/n 1'
_atom_sites_solution_hydrogens difmap
_atom_sites_solution_primary other
_audit_update_record
;
2019-02-22 deposited with the CCDC.    2019-10-15 downloaded from the CCDC.
;
_cell_angle_alpha 90
_cell_angle_beta 100.594(4)
_cell_angle_gamma 90
_cell_formula_units_Z 8
_cell_length_a 7.2356(4)
_cell_length_b 21.3942(13)
_cell_length_c 19.5771(13)
_cell_measurement_reflns_used 219
_cell_measurement_temperature 295
_cell_measurement_theta_max 20
_cell_measurement_theta_min 10
_cell_volume 2978.9(3)
_computing_cell_refinement 'Apex2 (Bruker AXS, 2006)'
_computing_data_collection 'Apex2 (Bruker AXS, 2006)'
_computing_data_reduction 'Apex2 (Bruker AXS, 2006)'
_computing_molecular_graphics 'CAMERON (Watkin et al., 1996)'
_computing_publication_material 'CRYSTALS (Betteridge et al., 2003)'
_computing_structure_refinement 'CRYSTALS (Betteridge et al., 2003)'
_computing_structure_solution 'Superflip (Palatinus & Chapuis, 2007)'
_diffrn_ambient_temperature 295
_diffrn_measured_fraction_theta_full 0.987
_diffrn_measured_fraction_theta_max 0.980
_diffrn_measurement_device Area
_diffrn_measurement_device_type 'Bruker Kappa Apex2'
_diffrn_measurement_method '\f & \w scans'
_diffrn_radiation_monochromator graphite
_diffrn_radiation_type 'Mo K\a'
_diffrn_radiation_wavelength 0.71073
_diffrn_reflns_av_R_equivalents 0.057
_diffrn_reflns_limit_h_max 8
_diffrn_reflns_limit_h_min -9
_diffrn_reflns_limit_k_max 26
_diffrn_reflns_limit_k_min -26
_diffrn_reflns_limit_l_max 24
_diffrn_reflns_limit_l_min -24
_diffrn_reflns_number 46827
_diffrn_reflns_theta_full 25.102
_diffrn_reflns_theta_max 26.423
_diffrn_reflns_theta_min 1.423
_diffrn_standards_number 0
_exptl_absorpt_coefficient_mu 0.689
_exptl_absorpt_correction_T_max 0.91
_exptl_absorpt_correction_T_min 0.86
_exptl_absorpt_correction_type numerical
_exptl_absorpt_process_details
; 
 Analytical Absorption (De Meulenaer & Tompa, 1965) 
;
_exptl_crystal_colour brown
_exptl_crystal_density_diffrn 1.522
_exptl_crystal_density_method 'not measured'
_exptl_crystal_description prism
_exptl_crystal_F_000 1408
_exptl_crystal_size_max 0.260
_exptl_crystal_size_mid 0.220
_exptl_crystal_size_min 0.130
_refine_diff_density_max 0.67
_refine_diff_density_min -0.42
_refine_ls_extinction_method None
_refine_ls_goodness_of_fit_ref 0.9999
_refine_ls_hydrogen_treatment constr
_refine_ls_matrix_type full
_refine_ls_number_parameters 397
_refine_ls_number_reflns 4820
_refine_ls_number_restraints 0
_refine_ls_R_factor_all 0.0810
_refine_ls_R_factor_gt 0.0520
_refine_ls_shift/su_max 0.0002554
_refine_ls_shift/su_mean 0.0000191
_refine_ls_structure_factor_coef Fsqd
_refine_ls_weighting_details
;
 Method, part 1, Chebychev polynomial, (Watkin, 1994, Prince, 1982) 
 [weight] = 1.0/[A~0~*T~0~(x)+A~1~*T~1~(x) ... +A~n-1~]*T~n-1~(x)] 
 where A~i~ are the Chebychev coefficients listed below and x= Fcalc/Fmax 
 Method = Robust Weighting (Prince, 1982) 
 W = [weight] * [1-(deltaF/6*sigmaF)^2^]^2^ 
 A~i~ are: 
 3.19 3.96 1.24 
;
_refine_ls_weighting_scheme calc
_refine_ls_wR_factor_all 0.1332
_refine_ls_wR_factor_gt 0.1117
_refine_ls_wR_factor_ref 0.1117
_reflns_limit_h_max 8
_reflns_limit_h_min -9
_reflns_limit_k_max 26
_reflns_limit_k_min 0
_reflns_limit_l_max 24
_reflns_limit_l_min 0
_reflns_number_gt 4139
_reflns_number_total 5992
_reflns_threshold_expression I>2.0\s(I)
_oxford_diffrn_Wilson_B_factor -1.33
_oxford_diffrn_Wilson_scale 813.38
_oxford_refine_ls_r_factor_ref 0.0520
_oxford_refine_ls_scale 0.10672(4)
_oxford_reflns_number_all 5967
_oxford_reflns_threshold_expression_ref I>2.0\s(I)
_cod_data_source_file c9nj02520k2.cif
_cod_data_source_block I
_cod_depositor_comments
;
The following automatic conversions were performed:

'_atom_sites_solution_primary' value 'Other' changed to 'other'
according to
/home/data/users/saulius/crontab/automatic-downloads/rss-feeds/RSC/lib/dictionaries/cif_core.dic
dictionary named 'cif_core.dic' version 2.4.2 from 2011-04-26.

Automatic conversion script
Id: cif_fix_values 4973 2017-02-22 13:04:09Z antanas 
;
_cod_original_sg_symbol_H-M 'P 1 21/n 1 '
_cod_original_formula_sum 'C15 H16 N1 O5 V1'
_cod_database_code 7058894

loop_
_symmetry_equiv_pos_as_xyz
x,y,z
-x,-y,-z
-x+1/2,y+1/2,-z+1/2
x+1/2,-y+1/2,z+1/2

loop_
_atom_site_label
_atom_site_type_symbol
_atom_site_fract_x
_atom_site_fract_y
_atom_site_fract_z
_atom_site_U_iso_or_equiv
_atom_site_occupancy
_atom_site_adp_type
_atom_site_refinement_flags_posn
V1 V 1.01385(16) 0.70486(4) 0.36670(5) 0.0362 1.0000 Uani .
V2 V 0.51870(14) 0.46788(4) 0.35105(4) 0.0313 1.0000 Uani .
O1 O 1.0752(6) 0.64689(19) 0.2994(2) 0.0425 1.0000 Uani .
O2 O 0.8488(7) 0.75535(18) 0.4043(2) 0.0474 1.0000 Uani .
O3 O 1.1880(6) 0.7505(2) 0.3759(2) 0.0501 1.0000 Uani .
O4 O 1.0768(7) 0.65175(19) 0.4359(2) 0.0496 1.0000 Uani .
O5 O 0.7306(6) 0.64476(18) 0.3418(2) 0.0481 1.0000 Uani .
O6 O 0.5755(6) 0.52937(18) 0.28571(18) 0.0381 1.0000 Uani .
O7 O 0.3604(7) 0.41496(16) 0.38803(19) 0.0412 1.0000 Uani .
O8 O 0.6959(6) 0.42345(19) 0.3555(2) 0.0413 1.0000 Uani .
O9 O 0.5859(6) 0.51838(18) 0.42220(18) 0.0403 1.0000 Uani .
O10 O 0.2361(6) 0.52805(18) 0.3349(2) 0.0444 1.0000 Uani .
N1 N 0.8843(7) 0.7461(2) 0.2690(3) 0.0392 1.0000 Uani .
N2 N 0.3819(6) 0.4299(2) 0.2533(2) 0.0324 1.0000 Uani .
C1 C 1.0195(9) 0.6565(3) 0.2309(3) 0.0393 1.0000 Uani .
C2 C 1.0666(9) 0.6150(3) 0.1814(3) 0.0465 1.0000 Uani .
C3 C 1.0011(11) 0.6277(3) 0.1123(4) 0.0555 1.0000 Uani .
C4 C 0.8966(11) 0.6798(4) 0.0915(3) 0.0577 1.0000 Uani .
C5 C 0.8520(10) 0.7209(3) 0.1406(4) 0.0503 1.0000 Uani .
C6 C 0.9137(9) 0.7093(3) 0.2097(3) 0.0397 1.0000 Uani .
C7 C 0.8061(9) 0.7988(3) 0.2618(3) 0.0399 1.0000 Uani .
C8 C 0.7641(8) 0.8347(3) 0.3189(3) 0.0377 1.0000 Uani .
C9 C 0.6885(9) 0.8945(3) 0.3037(3) 0.0446 1.0000 Uani .
C10 C 0.6349(10) 0.9309(3) 0.3537(4) 0.0490 1.0000 Uani .
C11 C 0.6505(11) 0.9075(3) 0.4200(4) 0.0510 1.0000 Uani .
C12 C 0.7208(10) 0.8494(3) 0.4372(3) 0.0486 1.0000 Uani .
C13 C 0.7827(9) 0.8123(2) 0.3873(3) 0.0379 1.0000 Uani .
C14 C 1.2396(12) 0.6496(4) 0.4882(4) 0.0734 1.0000 Uani .
C15 C 0.5513(10) 0.6632(3) 0.3520(5) 0.0691 1.0000 Uani .
C16 C 0.5150(8) 0.5210(3) 0.2171(3) 0.0347 1.0000 Uani .
C17 C 0.5588(9) 0.5625(3) 0.1684(3) 0.0431 1.0000 Uani .
C18 C 0.4940(11) 0.5515(3) 0.0994(3) 0.0530 1.0000 Uani .
C19 C 0.3875(11) 0.4994(4) 0.0777(3) 0.0561 1.0000 Uani .
C20 C 0.3453(9) 0.4569(3) 0.1259(3) 0.0481 1.0000 Uani .
C21 C 0.4096(8) 0.4676(3) 0.1962(3) 0.0336 1.0000 Uani .
C22 C 0.3006(8) 0.3770(3) 0.2449(3) 0.0355 1.0000 Uani .
C23 C 0.2584(8) 0.3389(2) 0.3009(3) 0.0333 1.0000 Uani .
C24 C 0.1754(9) 0.2805(3) 0.2844(4) 0.0477 1.0000 Uani .
C25 C 0.1203(10) 0.2442(3) 0.3342(4) 0.0565 1.0000 Uani .
C26 C 0.1458(10) 0.2653(3) 0.4017(4) 0.0565 1.0000 Uani .
C27 C 0.2264(9) 0.3218(3) 0.4201(4) 0.0468 1.0000 Uani .
C28 C 0.2867(8) 0.3595(2) 0.3698(3) 0.0353 1.0000 Uani .
C29 C 0.7542(9) 0.5224(4) 0.4708(3) 0.0543 1.0000 Uani .
C30 C 0.0523(9) 0.5061(3) 0.3330(4) 0.0545 1.0000 Uani .
H21 H 1.1384 0.5796 0.1951 0.0547 1.0000 Uiso R
H31 H 1.0288 0.5998 0.0794 0.0670 1.0000 Uiso R
H41 H 0.8564 0.6873 0.0450 0.0668 1.0000 Uiso R
H51 H 0.7823 0.7563 0.1267 0.0608 1.0000 Uiso R
H71 H 0.7714 0.8148 0.2160 0.0490 1.0000 Uiso R
H91 H 0.6744 0.9095 0.2581 0.0532 1.0000 Uiso R
H101 H 0.5863 0.9710 0.3433 0.0580 1.0000 Uiso R
H111 H 0.6125 0.9322 0.4539 0.0611 1.0000 Uiso R
H121 H 0.7279 0.8346 0.4818 0.0580 1.0000 Uiso R
H141 H 1.2034 0.6436 0.5324 0.1100 1.0000 Uiso R
H142 H 1.3191 0.6160 0.4794 0.1100 1.0000 Uiso R
H143 H 1.3078 0.6880 0.4887 0.1099 1.0000 Uiso R
H151 H 0.5187 0.6403 0.3902 0.1071 1.0000 Uiso R
H152 H 0.4597 0.6547 0.3110 0.1069 1.0000 Uiso R
H153 H 0.5496 0.7069 0.3621 0.1069 1.0000 Uiso R
H171 H 0.6296 0.5978 0.1829 0.0508 1.0000 Uiso R
H181 H 0.5209 0.5804 0.0670 0.0630 1.0000 Uiso R
H191 H 0.3440 0.4932 0.0309 0.0679 1.0000 Uiso R
H201 H 0.2770 0.4210 0.1113 0.0567 1.0000 Uiso R
H221 H 0.2643 0.3619 0.1993 0.0425 1.0000 Uiso R
H241 H 0.1584 0.2667 0.2388 0.0560 1.0000 Uiso R
H251 H 0.0658 0.2052 0.3224 0.0681 1.0000 Uiso R
H261 H 0.1071 0.2403 0.4352 0.0670 1.0000 Uiso R
H271 H 0.2428 0.3352 0.4658 0.0560 1.0000 Uiso R
H291 H 0.8127 0.5619 0.4654 0.0833 1.0000 Uiso R
H292 H 0.7260 0.5192 0.5168 0.0829 1.0000 Uiso R
H293 H 0.8377 0.4892 0.4636 0.0830 1.0000 Uiso R
H301 H -0.0274 0.5190 0.2908 0.0821 1.0000 Uiso R
H302 H 0.0055 0.5237 0.3715 0.0823 1.0000 Uiso R
H303 H 0.0500 0.4616 0.3367 0.0821 1.0000 Uiso R
H304 H 0.7272 0.6082 0.3290 0.0719 1.0000 Uiso R
H305 H 0.2219 0.5640 0.3219 0.0670 1.0000 Uiso R

loop_
_atom_site_aniso_label
_atom_site_aniso_U_11
_atom_site_aniso_U_22
_atom_site_aniso_U_33
_atom_site_aniso_U_23
_atom_site_aniso_U_13
_atom_site_aniso_U_12
V1 0.0411(6) 0.0305(5) 0.0361(5) 0.0060(4) 0.0043(5) 0.0054(5)
V2 0.0370(5) 0.0310(4) 0.0258(4) -0.0016(4) 0.0058(4) -0.0029(5)
O1 0.039(2) 0.042(2) 0.046(2) 0.0005(18) 0.0078(19) 0.005(2)
O2 0.065(3) 0.033(2) 0.048(2) 0.0067(17) 0.020(2) 0.010(2)
O3 0.051(3) 0.043(2) 0.053(3) 0.001(2) 0.001(2) -0.002(2)
O4 0.059(3) 0.043(3) 0.043(2) 0.0134(18) 0.002(2) 0.010(2)
O5 0.041(3) 0.033(2) 0.073(3) -0.004(2) 0.016(2) -0.0035(19)
O6 0.041(2) 0.038(2) 0.0362(19) 0.0043(16) 0.0090(17) -0.003(2)
O7 0.054(3) 0.036(2) 0.037(2) -0.0018(16) 0.018(2) -0.007(2)
O8 0.044(2) 0.041(2) 0.039(2) 0.0006(17) 0.0057(19) 0.0054(18)
O9 0.047(3) 0.043(2) 0.0303(18) -0.0071(15) 0.0048(17) -0.0048(19)
O10 0.030(2) 0.033(2) 0.070(3) 0.003(2) 0.009(2) -0.0008(19)
N1 0.032(3) 0.038(3) 0.048(3) 0.010(2) 0.007(2) 0.001(2)
N2 0.031(2) 0.035(3) 0.033(2) 0.0000(19) 0.009(2) 0.001(2)
C1 0.033(3) 0.034(3) 0.053(3) -0.001(2) 0.013(3) -0.005(3)
C2 0.045(4) 0.037(3) 0.062(4) 0.000(3) 0.021(3) 0.009(3)
C3 0.060(5) 0.059(4) 0.052(4) -0.009(3) 0.022(3) 0.003(4)
C4 0.062(5) 0.070(5) 0.042(3) 0.003(3) 0.010(3) 0.002(4)
C5 0.052(4) 0.045(4) 0.056(4) 0.005(3) 0.017(3) 0.007(3)
C6 0.037(3) 0.038(3) 0.047(3) -0.004(3) 0.014(3) -0.003(3)
C7 0.034(3) 0.040(3) 0.047(3) 0.008(3) 0.011(3) 0.001(3)
C8 0.030(3) 0.039(3) 0.045(3) -0.002(2) 0.009(2) -0.007(3)
C9 0.041(4) 0.044(4) 0.049(3) 0.010(3) 0.009(3) 0.002(3)
C10 0.047(4) 0.041(3) 0.060(4) 0.004(3) 0.011(3) 0.009(3)
C11 0.057(5) 0.043(4) 0.053(4) -0.011(3) 0.012(3) 0.010(3)
C12 0.067(4) 0.046(4) 0.035(3) -0.004(3) 0.013(3) 0.010(3)
C13 0.040(3) 0.032(3) 0.043(3) -0.003(2) 0.010(3) -0.005(3)
C14 0.082(6) 0.075(5) 0.052(4) 0.017(4) -0.017(4) 0.006(5)
C15 0.036(4) 0.049(4) 0.125(7) -0.002(4) 0.019(4) 0.007(3)
C16 0.026(3) 0.042(3) 0.038(3) 0.002(2) 0.009(2) 0.004(2)
C17 0.046(4) 0.039(3) 0.046(3) 0.013(3) 0.016(3) 0.003(3)
C18 0.057(4) 0.059(4) 0.045(4) 0.018(3) 0.013(3) 0.004(4)
C19 0.058(4) 0.080(5) 0.030(3) 0.007(3) 0.007(3) 0.008(4)
C20 0.046(4) 0.062(4) 0.037(3) 0.003(3) 0.009(3) -0.004(3)
C21 0.030(3) 0.037(3) 0.034(3) 0.004(2) 0.008(2) 0.005(3)
C22 0.032(3) 0.039(3) 0.037(3) -0.010(2) 0.010(2) 0.000(3)
C23 0.027(3) 0.033(3) 0.041(3) 0.002(2) 0.010(2) 0.001(2)
C24 0.042(4) 0.038(3) 0.064(4) -0.005(3) 0.011(3) -0.004(3)
C25 0.049(4) 0.031(3) 0.092(6) 0.011(3) 0.019(4) -0.001(3)
C26 0.050(4) 0.045(4) 0.075(5) 0.025(3) 0.013(4) 0.000(3)
C27 0.045(4) 0.047(4) 0.050(4) 0.016(3) 0.012(3) -0.001(3)
C28 0.031(3) 0.026(2) 0.050(3) 0.010(2) 0.011(3) 0.004(2)
C29 0.050(4) 0.073(5) 0.037(3) -0.012(3) -0.001(3) -0.010(4)
C30 0.035(4) 0.048(4) 0.079(5) -0.001(3) 0.006(3) 0.000(3)

loop_
_atom_type_symbol
_atom_type_scat_dispersion_real
_atom_type_scat_dispersion_imag
_atom_type_scat_Cromer_Mann_a1
_atom_type_scat_Cromer_Mann_b1
_atom_type_scat_Cromer_Mann_a2
_atom_type_scat_Cromer_Mann_b2
_atom_type_scat_Cromer_Mann_a3
_atom_type_scat_Cromer_Mann_b3
_atom_type_scat_Cromer_Mann_a4
_atom_type_scat_Cromer_Mann_b4
_atom_type_scat_Cromer_Mann_c
_atom_type_scat_source
C 0.0033 0.0016 2.3100 20.8439 1.0200 10.2075 1.5886 0.5687 0.8650 51.6512 0.2156 'International Tables Vol C 4.2.6.8 and 6.1.1.4'
H 0.0000 0.0000 0.4930 10.5109 0.3229 26.1257 0.1402 3.1424 0.0408 57.7998 0.0030 'International Tables Vol C 4.2.6.8 and 6.1.1.4'
N 0.0061 0.0033 12.2126 0.0057 3.1322 9.8933 2.0125 28.9975 1.1663 0.5826 -11.5290 'International Tables Vol C 4.2.6.8 and 6.1.1.4'
O 0.0106 0.0060 3.0485 13.2771 2.2868 5.7011 1.5463 0.3239 0.8670 32.9089 0.2508 'International Tables Vol C 4.2.6.8 and 6.1.1.4'
V 0.3005 0.5294 10.2971 6.8657 7.3511 0.4385 2.0703 26.8938 2.0571 102.4780 1.2199 'International Tables Vol C 4.2.6.8 and 6.1.1.4'

loop_
_geom_angle_atom_site_label_1
_geom_angle_atom_site_label_2
_geom_angle_atom_site_label_3
_geom_angle
_geom_angle_publ_flag
O1 V1 O2 153.3(2) yes
O1 V1 O3 101.4(2) yes
O2 V1 O3 98.8(2) yes
O1 V1 O4 92.94(19) yes
O2 V1 O4 99.5(2) yes
O3 V1 O4 102.9(2) yes
O1 V1 O5 79.06(17) yes
O2 V1 O5 78.73(18) yes
O3 V1 O5 172.7(2) yes
O4 V1 O5 84.30(19) yes
O1 V1 N1 76.90(19) yes
O2 V1 N1 84.69(19) yes
O3 V1 N1 93.2(2) yes
O4 V1 N1 162.5(2) yes
O5 V1 N1 79.79(17) yes
O6 V2 O7 153.97(19) yes
O6 V2 O8 100.2(2) yes
O7 V2 O8 99.5(2) yes
O6 V2 O9 92.56(18) yes
O7 V2 O9 99.60(18) yes
O8 V2 O9 102.8(2) yes
O6 V2 O10 80.01(15) yes
O7 V2 O10 78.74(17) yes
O8 V2 O10 174.10(19) yes
O9 V2 O10 83.04(17) yes
O6 V2 N2 77.69(17) yes
O7 V2 N2 84.27(17) yes
O8 V2 N2 93.28(19) yes
O9 V2 N2 162.49(19) yes
O10 V2 N2 80.98(16) yes
V1 O1 C1 121.5(4) yes
V1 O2 C13 131.4(4) yes
V1 O4 C14 129.9(5) yes
V1 O5 C15 126.8(4) yes
V1 O5 H304 123.5 no
C15 O5 H304 109.5 no
V2 O6 C16 120.1(3) yes
V2 O7 C28 133.7(4) yes
V2 O9 C29 130.8(4) yes
V2 O10 C30 127.4(4) yes
V2 O10 H305 127.5 no
C30 O10 H305 104.2 no
V1 N1 C6 112.5(4) yes
V1 N1 C7 125.4(4) yes
C6 N1 C7 121.8(5) yes
V2 N2 C21 112.1(3) yes
V2 N2 C22 125.3(4) yes
C21 N2 C22 122.2(5) yes
O1 C1 C2 121.8(6) yes
O1 C1 C6 118.1(5) yes
C2 C1 C6 120.1(6) yes
C1 C2 C3 118.1(6) yes
C1 C2 H21 120.7 no
C3 C2 H21 121.2 no
C2 C3 C4 121.7(6) yes
C2 C3 H31 118.4 no
C4 C3 H31 119.8 no
C3 C4 C5 119.9(6) yes
C3 C4 H41 119.6 no
C5 C4 H41 120.4 no
C4 C5 C6 119.7(6) yes
C4 C5 H51 120.1 no
C6 C5 H51 120.2 no
N1 C6 C1 110.9(5) yes
N1 C6 C5 128.6(6) yes
C1 C6 C5 120.5(6) yes
N1 C7 C8 123.3(5) yes
N1 C7 H71 117.6 no
C8 C7 H71 119.1 no
C7 C8 C9 117.0(5) yes
C7 C8 C13 124.2(5) yes
C9 C8 C13 118.7(5) yes
C8 C9 C10 121.4(6) yes
C8 C9 H91 119.0 no
C10 C9 H91 119.7 no
C9 C10 C11 119.0(6) yes
C9 C10 H101 120.9 no
C11 C10 H101 120.1 no
C10 C11 C12 121.8(6) yes
C10 C11 H111 118.9 no
C12 C11 H111 119.3 no
C11 C12 C13 120.1(6) yes
C11 C12 H121 120.0 no
C13 C12 H121 119.9 no
C8 C13 C12 119.0(5) yes
C8 C13 O2 121.3(5) yes
C12 C13 O2 119.6(5) yes
O4 C14 H141 109.2 no
O4 C14 H142 110.1 no
H141 C14 H142 109.5 no
O4 C14 H143 109.9 no
H141 C14 H143 109.4 no
H142 C14 H143 108.8 no
O5 C15 H151 109.5 no
O5 C15 H152 110.1 no
H151 C15 H152 109.0 no
O5 C15 H153 110.5 no
H151 C15 H153 108.8 no
H152 C15 H153 108.9 no
O6 C16 C17 122.0(5) yes
O6 C16 C21 117.5(5) yes
C17 C16 C21 120.5(5) yes
C16 C17 C18 119.4(6) yes
C16 C17 H171 119.7 no
C18 C17 H171 120.9 no
C17 C18 C19 121.1(6) yes
C17 C18 H181 118.8 no
C19 C18 H181 120.1 no
C18 C19 C20 120.1(6) yes
C18 C19 H191 119.6 no
C20 C19 H191 120.3 no
C19 C20 C21 119.4(6) yes
C19 C20 H201 120.4 no
C21 C20 H201 120.2 no
N2 C21 C16 112.6(4) yes
N2 C21 C20 127.9(5) yes
C16 C21 C20 119.4(5) yes
N2 C22 C23 124.3(5) yes
N2 C22 H221 118.0 no
C23 C22 H221 117.7 no
C22 C23 C24 118.1(5) yes
C22 C23 C28 122.8(5) yes
C24 C23 C28 119.0(5) yes
C23 C24 C25 121.0(6) yes
C23 C24 H241 118.9 no
C25 C24 H241 120.2 no
C24 C25 C26 119.7(6) yes
C24 C25 H251 119.8 no
C26 C25 H251 120.5 no
C25 C26 C27 121.4(6) yes
C25 C26 H261 119.1 no
C27 C26 H261 119.5 no
C26 C27 C28 119.8(7) yes
C26 C27 H271 120.2 no
C28 C27 H271 120.0 no
C27 C28 C23 119.2(5) yes
C27 C28 O7 119.2(5) yes
C23 C28 O7 121.5(5) yes
O9 C29 H291 108.9 no
O9 C29 H292 108.9 no
H291 C29 H292 109.8 no
O9 C29 H293 110.3 no
H291 C29 H293 109.4 no
H292 C29 H293 109.5 no
O10 C30 H301 110.2 no
O10 C30 H302 108.5 no
H301 C30 H302 108.7 no
O10 C30 H303 111.2 no
H301 C30 H303 109.6 no
H302 C30 H303 108.6 no

loop_
_geom_bond_atom_site_label_1
_geom_bond_atom_site_label_2
_geom_bond_distance
_geom_bond_publ_flag
V1 O1 1.921(4) yes
V1 O2 1.860(4) yes
V1 O3 1.578(5) yes
V1 O4 1.762(4) yes
V1 O5 2.392(4) yes
V1 N1 2.158(5) yes
V2 O6 1.931(4) yes
V2 O7 1.850(4) yes
V2 O8 1.586(4) yes
V2 O9 1.759(4) yes
V2 O10 2.388(4) yes
V2 N2 2.147(5) yes
O1 C1 1.343(7) yes
O2 C13 1.328(7) yes
O4 C14 1.412(8) yes
O5 C15 1.405(8) yes
O5 H304 0.820 no
O6 C16 1.346(6) yes
O7 C28 1.323(6) yes
O9 C29 1.404(7) yes
O10 C30 1.404(7) yes
O10 H305 0.811 no
N1 C6 1.452(7) yes
N1 C7 1.258(7) yes
N2 C21 1.421(7) yes
N2 C22 1.272(7) yes
C1 C2 1.402(8) yes
C1 C6 1.384(8) yes
C2 C3 1.376(9) yes
C2 H21 0.928 no
C3 C4 1.367(10) yes
C3 H31 0.927 no
C4 C5 1.383(9) yes
C4 H41 0.918 no
C5 C6 1.367(9) yes
C5 H51 0.922 no
C7 C8 1.434(8) yes
C7 H71 0.950 no
C8 C9 1.402(8) yes
C8 C13 1.405(8) yes
C9 C10 1.362(9) yes
C9 H91 0.937 no
C10 C11 1.377(10) yes
C10 H101 0.935 no
C11 C12 1.362(9) yes
C11 H111 0.928 no
C12 C13 1.395(8) yes
C12 H121 0.922 no
C14 H141 0.958 no
C14 H142 0.956 no
C14 H143 0.958 no
C15 H151 0.960 no
C15 H152 0.959 no
C15 H153 0.956 no
C16 C17 1.381(8) yes
C16 C21 1.393(8) yes
C17 C18 1.366(9) yes
C17 H171 0.927 no
C18 C19 1.377(10) yes
C18 H181 0.931 no
C19 C20 1.385(9) yes
C19 H191 0.921 no
C20 C21 1.389(8) yes
C20 H201 0.928 no
C22 C23 1.442(8) yes
C22 H221 0.941 no
C23 C24 1.397(8) yes
C23 C28 1.398(8) yes
C24 C25 1.363(9) yes
C24 H241 0.927 no
C25 C26 1.375(10) yes
C25 H251 0.934 no
C26 C27 1.363(9) yes
C26 H261 0.928 no
C27 C28 1.402(8) yes
C27 H271 0.926 no
C29 H291 0.960 no
C29 H292 0.960 no
C29 H293 0.959 no
C30 H301 0.957 no
C30 H302 0.959 no
C30 H303 0.956 no

loop_
_geom_hbond_atom_site_label_D
_geom_hbond_atom_site_label_H
_geom_hbond_atom_site_label_A
_geom_hbond_site_symmetry_A
_geom_hbond_angle_DHA
_geom_hbond_distance_DH
_geom_hbond_distance_HA
_geom_hbond_distance_DA
_geom_hbond_publ_flag
C9 H91 O8 3_655 150 0.94 2.58 3.428(9) yes
C29 H292 O7 2_666 141 0.96 2.51 3.311(9) yes
O5 H304 O6 . 151 0.82 2.10 2.847(9) yes
O10 H305 O1 1_455 155 0.81 2.07 2.830(9) yes

loop_
_oxford_twin_element_scale_factors
0.500
0.250
0.250
